data_7154596
loop_
_publ_author_name
'Liao, Fu-Min'
'Liu, Yun-Lin'
'Yu, Jin-Sheng'
'Zhou, Feng'
'Zhou, Jian'

_publ_section_title
;
 An efficient catalyst-free Mukaiyama-aldol reaction of fluorinated enol
 silyl ethers with tryptanthrin.
;
_journal_issue 33
_journal_name_full 'Organic &amp; biomolecular chemistry'
_journal_page_first 8906
_journal_page_last 8911
_journal_paper_doi 10.1039/c5ob01125f
_journal_volume 13
_journal_year 2015
_chemical_formula_sum 'C24 H15 F N2 O3'
_chemical_formula_weight 398.38
_chemical_name_systematic
; 
 ? 
;
_space_group_IT_number 14
_symmetry_cell_setting monoclinic
_symmetry_space_group_name_Hall '-P 2ybc'
_symmetry_space_group_name_H-M 'P 1 21/c 1'
_atom_sites_solution_hydrogens geom
_atom_sites_solution_primary direct
_atom_sites_solution_secondary difmap
_audit_creation_method SHELXL-97
_audit_update_record
;
2015-03-17 deposited with the CCDC.
2015-07-15 downloaded from the CCDC.
;
_cell_angle_alpha 90.00
_cell_angle_beta 107.083(3)
_cell_angle_gamma 90.00
_cell_formula_units_Z 4
_cell_length_a 11.1245(10)
_cell_length_b 11.5825(11)
_cell_length_c 14.9885(14)
_cell_measurement_temperature 296(2)
_cell_volume 1846.1(3)
_computing_structure_refinement 'SHELXL-97 (Sheldrick, 2008)'
_computing_structure_solution 'SHELXS-97 (Sheldrick, 2008)'
_diffrn_ambient_temperature 296(2)
_diffrn_measured_fraction_theta_full 0.998
_diffrn_measured_fraction_theta_max 0.998
_diffrn_radiation_monochromator graphite
_diffrn_radiation_source 'fine-focus sealed tube'
_diffrn_radiation_type MoK\a
_diffrn_radiation_wavelength 0.71073
_diffrn_reflns_av_R_equivalents 0.0684
_diffrn_reflns_av_sigmaI/netI 0.0448
_diffrn_reflns_limit_h_max 13
_diffrn_reflns_limit_h_min -13
_diffrn_reflns_limit_k_max 13
_diffrn_reflns_limit_k_min -13
_diffrn_reflns_limit_l_max 17
_diffrn_reflns_limit_l_min -17
_diffrn_reflns_number 21149
_diffrn_reflns_theta_full 25.01
_diffrn_reflns_theta_max 25.01
_diffrn_reflns_theta_min 1.92
_exptl_absorpt_coefficient_mu 0.103
_exptl_absorpt_correction_T_max 0.9878
_exptl_absorpt_correction_T_min 0.9748
_exptl_absorpt_correction_type multi-scan
_exptl_absorpt_process_details sadabs
_exptl_crystal_colour colorless
_exptl_crystal_density_diffrn 1.433
_exptl_crystal_density_method 'not measured'
_exptl_crystal_description block
_exptl_crystal_F_000 824
_exptl_crystal_size_max 0.25
_exptl_crystal_size_mid 0.16
_exptl_crystal_size_min 0.12
_refine_diff_density_max 0.149
_refine_diff_density_min -0.168
_refine_diff_density_rms 0.036
_refine_ls_extinction_method none
_refine_ls_goodness_of_fit_ref 1.008
_refine_ls_hydrogen_treatment constr
_refine_ls_matrix_type full
_refine_ls_number_parameters 271
_refine_ls_number_reflns 3247
_refine_ls_number_restraints 0
_refine_ls_restrained_S_all 1.008
_refine_ls_R_factor_all 0.0844
_refine_ls_R_factor_gt 0.0412
_refine_ls_shift/su_max 0.000
_refine_ls_shift/su_mean 0.000
_refine_ls_structure_factor_coef Fsqd
_refine_ls_weighting_details 'calc w=1/[\s^2^(Fo^2^)+(0.0341P)^2^+0.5757P] where P=(Fo^2^+2Fc^2^)/3'
_refine_ls_weighting_scheme calc
_refine_ls_wR_factor_gt 0.0819
_refine_ls_wR_factor_ref 0.1011
_reflns_number_gt 2029
_reflns_number_total 3247
_reflns_threshold_expression >2sigma(I)
_cod_data_source_file c5ob01125f2.cif
_cod_data_source_block z
_cod_depositor_comments
;
The following automatic conversions were performed:

'_symmetry_cell_setting' value 'Monoclinic' changed to 'monoclinic'
according to
/usr/data/users/saulius/crontab/automatic-downloads/rss-feeds/RSC/lib/dictionaries/cif_core.dic
dictionary named 'cif_core.dic' version 2.4.2 from 2011-04-26.

Automatic conversion script
Id: cif_fix_values 3271 2015-04-21 07:52:19Z andrius 

 Adding full bibliography for 7154596.cif.
;
_cod_original_sg_symbol_H-M P2(1)/c
_cod_database_code 7154596

loop_
_symmetry_equiv_pos_as_xyz
'x, y, z'
'-x, y+1/2, -z+1/2'
'-x, -y, -z'
'x, -y-1/2, z-1/2'

loop_
_atom_site_label
_atom_site_type_symbol
_atom_site_fract_x
_atom_site_fract_y
_atom_site_fract_z
_atom_site_U_iso_or_equiv
_atom_site_adp_type
_atom_site_occupancy
_atom_site_symmetry_multiplicity
_atom_site_calc_flag
_atom_site_refinement_flags
F1 F 0.48711(12) -0.00955(13) 0.14653(9) 0.0643(4) Uani 1 1 d .
O1 O -0.08722(14) -0.19965(14) 0.06689(10) 0.0520(4) Uani 1 1 d .
O2 O 0.26894(14) 0.14863(13) 0.09652(10) 0.0522(5) Uani 1 1 d .
H2B H 0.2138 0.1608 0.0474 0.078 Uiso 1 1 calc R
O3 O 0.34580(15) -0.18770(15) 0.22981(11) 0.0570(5) Uani 1 1 d .
N1 N 0.14335(16) 0.04271(15) 0.23258(12) 0.0407(5) Uani 1 1 d .
N2 N 0.08718(16) -0.08514(15) 0.10283(11) 0.0372(4) Uani 1 1 d .
C1 C 0.0395(2) 0.0007(2) 0.25710(15) 0.0416(6) Uani 1 1 d .
C2 C 0.0144(2) 0.0459(2) 0.33616(16) 0.0533(7) Uani 1 1 d .
H2A H 0.0657 0.1036 0.3706 0.064 Uiso 1 1 calc R
C3 C -0.0855(3) 0.0055(3) 0.36316(19) 0.0691(8) Uani 1 1 d .
H3A H -0.1023 0.0367 0.4155 0.083 Uiso 1 1 calc R
C4 C -0.1619(3) -0.0815(3) 0.3129(2) 0.0728(8) Uani 1 1 d .
H4A H -0.2280 -0.1098 0.3328 0.087 Uiso 1 1 calc R
C5 C -0.1406(2) -0.1256(2) 0.23464(18) 0.0588(7) Uani 1 1 d .
H5A H -0.1929 -0.1829 0.2007 0.071 Uiso 1 1 calc R
C6 C -0.0399(2) -0.0846(2) 0.20522(15) 0.0428(6) Uani 1 1 d .
C7 C -0.0189(2) -0.12950(19) 0.12050(15) 0.0406(6) Uani 1 1 d .
C8 C 0.16185(18) -0.00096(18) 0.15947(14) 0.0355(5) Uani 1 1 d .
C9 C 0.2692(2) 0.02988(19) 0.11956(14) 0.0392(5) Uani 1 1 d .
C10 C 0.2439(2) -0.0489(2) 0.03579(14) 0.0405(6) Uani 1 1 d .
C11 C 0.3053(2) -0.0583(2) -0.03146(16) 0.0529(7) Uani 1 1 d .
H11A H 0.3756 -0.0131 -0.0281 0.063 Uiso 1 1 calc R
C12 C 0.2614(3) -0.1356(2) -0.10399(17) 0.0598(7) Uani 1 1 d .
H12A H 0.3026 -0.1428 -0.1495 0.072 Uiso 1 1 calc R
C13 C 0.1567(3) -0.2024(2) -0.10926(17) 0.0589(7) Uani 1 1 d .
H13A H 0.1293 -0.2549 -0.1579 0.071 Uiso 1 1 calc R
C14 C 0.0913(2) -0.1929(2) -0.04368(16) 0.0513(6) Uani 1 1 d .
H14A H 0.0202 -0.2372 -0.0477 0.062 Uiso 1 1 calc R
C15 C 0.1368(2) -0.11472(19) 0.02773(14) 0.0392(5) Uani 1 1 d .
C16 C 0.3961(2) 0.0091(2) 0.19394(14) 0.0406(6) Uani 1 1 d .
C17 C 0.4445(2) 0.1063(2) 0.26285(15) 0.0522(7) Uani 1 1 d .
H17A H 0.4934 0.1611 0.2390 0.063 Uiso 1 1 calc R
H17B H 0.3757 0.1467 0.2768 0.063 Uiso 1 1 calc R
C18 C 0.5254(2) 0.0446(2) 0.34781(15) 0.0440(6) Uani 1 1 d .
C19 C 0.6147(2) 0.0901(2) 0.42447(16) 0.0559(7) Uani 1 1 d .
H19A H 0.6344 0.1683 0.4275 0.067 Uiso 1 1 calc R
C20 C 0.6735(2) 0.0164(3) 0.49621(17) 0.0633(8) Uani 1 1 d .
H20A H 0.7333 0.0460 0.5483 0.076 Uiso 1 1 calc R
C21 C 0.6459(2) -0.1002(3) 0.49291(16) 0.0611(8) Uani 1 1 d .
H21A H 0.6880 -0.1478 0.5421 0.073 Uiso 1 1 calc R
C22 C 0.5567(2) -0.1462(2) 0.41713(15) 0.0523(7) Uani 1 1 d .
H22A H 0.5364 -0.2243 0.4149 0.063 Uiso 1 1 calc R
C23 C 0.4979(2) -0.0727(2) 0.34430(14) 0.0414(6) Uani 1 1 d .
C24 C 0.4047(2) -0.0996(2) 0.25479(15) 0.0418(6) Uani 1 1 d .

loop_
_atom_site_aniso_label
_atom_site_aniso_U_11
_atom_site_aniso_U_22
_atom_site_aniso_U_33
_atom_site_aniso_U_23
_atom_site_aniso_U_13
_atom_site_aniso_U_12
F1 0.0378(8) 0.1076(13) 0.0475(8) 0.0028(8) 0.0123(6) -0.0063(8)
O1 0.0468(10) 0.0469(10) 0.0516(10) -0.0001(8) -0.0022(8) -0.0151(8)
O2 0.0520(10) 0.0415(10) 0.0499(9) 0.0082(8) -0.0054(8) -0.0109(8)
O3 0.0535(11) 0.0446(11) 0.0616(11) 0.0015(9) -0.0006(9) 0.0001(9)
N1 0.0357(11) 0.0398(12) 0.0418(11) -0.0043(9) 0.0039(9) 0.0014(9)
N2 0.0324(10) 0.0352(11) 0.0381(10) -0.0027(8) 0.0012(8) -0.0029(8)
C1 0.0325(12) 0.0435(14) 0.0443(13) 0.0022(11) 0.0045(11) 0.0061(11)
C2 0.0441(15) 0.0605(17) 0.0525(15) -0.0066(13) 0.0100(12) 0.0048(13)
C3 0.0557(17) 0.095(2) 0.0603(17) -0.0059(17) 0.0225(15) 0.0078(17)
C4 0.0528(18) 0.099(2) 0.0719(19) 0.0043(18) 0.0264(15) -0.0053(17)
C5 0.0428(15) 0.0686(19) 0.0623(17) 0.0057(14) 0.0114(13) -0.0085(13)
C6 0.0328(12) 0.0439(15) 0.0466(13) 0.0076(12) 0.0039(11) 0.0024(11)
C7 0.0340(13) 0.0357(14) 0.0439(13) 0.0061(11) -0.0011(11) -0.0004(11)
C8 0.0276(11) 0.0319(13) 0.0388(12) 0.0007(10) -0.0027(10) 0.0007(10)
C9 0.0367(12) 0.0356(14) 0.0401(12) 0.0010(10) 0.0031(10) -0.0062(10)
C10 0.0372(13) 0.0444(15) 0.0350(12) 0.0020(10) 0.0028(10) 0.0004(11)
C11 0.0426(14) 0.0685(19) 0.0441(14) 0.0022(13) 0.0073(12) 0.0017(13)
C12 0.0579(17) 0.074(2) 0.0456(15) -0.0018(14) 0.0120(13) 0.0111(16)
C13 0.0694(19) 0.0567(18) 0.0421(14) -0.0125(13) 0.0032(13) 0.0131(15)
C14 0.0506(15) 0.0442(16) 0.0493(14) -0.0071(12) -0.0005(12) -0.0010(12)
C15 0.0377(13) 0.0373(14) 0.0363(12) 0.0003(10) 0.0010(10) 0.0031(11)
C16 0.0292(12) 0.0539(15) 0.0374(12) 0.0011(11) 0.0077(10) -0.0043(11)
C17 0.0441(14) 0.0509(16) 0.0509(14) 0.0022(12) -0.0027(12) -0.0110(12)
C18 0.0318(12) 0.0604(17) 0.0375(12) -0.0051(11) 0.0064(10) 0.0006(12)
C19 0.0392(14) 0.0713(19) 0.0500(15) -0.0120(14) 0.0021(12) -0.0005(13)
C20 0.0438(15) 0.094(2) 0.0421(15) -0.0136(15) -0.0025(12) 0.0088(16)
C21 0.0503(16) 0.088(2) 0.0388(14) 0.0062(15) 0.0038(12) 0.0189(16)
C22 0.0509(15) 0.0602(17) 0.0438(14) 0.0049(13) 0.0106(12) 0.0138(13)
C23 0.0319(12) 0.0544(17) 0.0371(12) -0.0005(11) 0.0089(10) 0.0080(11)
C24 0.0346(13) 0.0437(15) 0.0456(13) -0.0020(12) 0.0096(11) 0.0049(12)

loop_
_atom_type_symbol
_atom_type_description
_atom_type_scat_dispersion_real
_atom_type_scat_dispersion_imag
_atom_type_scat_source
C C 0.0033 0.0016 'International Tables Vol C Tables 4.2.6.8 and 6.1.1.4'
H H 0.0000 0.0000 'International Tables Vol C Tables 4.2.6.8 and 6.1.1.4'
N N 0.0061 0.0033 'International Tables Vol C Tables 4.2.6.8 and 6.1.1.4'
O O 0.0106 0.0060 'International Tables Vol C Tables 4.2.6.8 and 6.1.1.4'
F F 0.0171 0.0103 'International Tables Vol C Tables 4.2.6.8 and 6.1.1.4'

loop_
_geom_angle_atom_site_label_1
_geom_angle_atom_site_label_2
_geom_angle_atom_site_label_3
_geom_angle
C9 O2 H2B 109.5
C8 N1 C1 116.18(19)
C7 N2 C8 122.17(19)
C7 N2 C15 127.54(18)
C8 N2 C15 110.29(17)
C2 C1 N1 118.6(2)
C2 C1 C6 119.1(2)
N1 C1 C6 122.4(2)
C3 C2 C1 120.2(2)
C3 C2 H2A 119.9
C1 C2 H2A 119.9
C2 C3 C4 120.5(3)
C2 C3 H3A 119.8
C4 C3 H3A 119.8
C5 C4 C3 120.3(3)
C5 C4 H4A 119.8
C3 C4 H4A 119.8
C4 C5 C6 120.1(3)
C4 C5 H5A 120.0
C6 C5 H5A 120.0
C1 C6 C5 119.8(2)
C1 C6 C7 120.0(2)
C5 C6 C7 120.2(2)
O1 C7 N2 121.1(2)
O1 C7 C6 125.3(2)
N2 C7 C6 113.6(2)
N1 C8 N2 125.6(2)
N1 C8 C9 125.81(19)
N2 C8 C9 108.63(18)
O2 C9 C10 113.41(17)
O2 C9 C8 112.11(18)
C10 C9 C8 102.02(17)
O2 C9 C16 105.29(17)
C10 C9 C16 114.52(19)
C8 C9 C16 109.64(17)
C11 C10 C15 119.3(2)
C11 C10 C9 130.1(2)
C15 C10 C9 110.44(19)
C10 C11 C12 119.3(2)
C10 C11 H11A 120.3
C12 C11 H11A 120.3
C13 C12 C11 120.3(2)
C13 C12 H12A 119.8
C11 C12 H12A 119.8
C12 C13 C14 121.6(2)
C12 C13 H13A 119.2
C14 C13 H13A 119.2
C15 C14 C13 116.9(2)
C15 C14 H14A 121.6
C13 C14 H14A 121.6
C14 C15 C10 122.5(2)
C14 C15 N2 128.9(2)
C10 C15 N2 108.61(18)
F1 C16 C17 107.03(18)
F1 C16 C9 107.43(16)
C17 C16 C9 116.37(19)
F1 C16 C24 104.08(17)
C17 C16 C24 104.81(17)
C9 C16 C24 116.14(18)
C18 C17 C16 103.17(19)
C18 C17 H17A 111.1
C16 C17 H17A 111.1
C18 C17 H17B 111.1
C16 C17 H17B 111.1
H17A C17 H17B 109.1
C19 C18 C23 120.0(2)
C19 C18 C17 128.8(2)
C23 C18 C17 111.19(19)
C20 C19 C18 118.2(3)
C20 C19 H19A 120.9
C18 C19 H19A 120.9
C19 C20 C21 121.8(2)
C19 C20 H20A 119.1
C21 C20 H20A 119.1
C22 C21 C20 120.4(2)
C22 C21 H21A 119.8
C20 C21 H21A 119.8
C21 C22 C23 118.1(2)
C21 C22 H22A 121.0
C23 C22 H22A 121.0
C22 C23 C18 121.5(2)
C22 C23 C24 129.2(2)
C18 C23 C24 109.3(2)
O3 C24 C23 129.3(2)
O3 C24 C16 124.9(2)
C23 C24 C16 105.8(2)

loop_
_geom_bond_atom_site_label_1
_geom_bond_atom_site_label_2
_geom_bond_distance
F1 C16 1.414(2)
O1 C7 1.235(2)
O2 C9 1.418(2)
O2 H2B 0.8200
O3 C24 1.211(3)
N1 C8 1.277(3)
N1 C1 1.399(3)
N2 C7 1.382(3)
N2 C8 1.395(3)
N2 C15 1.434(3)
C1 C2 1.397(3)
C1 C6 1.399(3)
C2 C3 1.373(3)
C2 H2A 0.9300
C3 C4 1.389(4)
C3 H3A 0.9300
C4 C5 1.362(4)
C4 H4A 0.9300
C5 C6 1.401(3)
C5 H5A 0.9300
C6 C7 1.454(3)
C8 C9 1.527(3)
C9 C10 1.510(3)
C9 C16 1.539(3)
C10 C11 1.378(3)
C10 C15 1.389(3)
C11 C12 1.382(3)
C11 H11A 0.9300
C12 C13 1.381(4)
C12 H12A 0.9300
C13 C14 1.388(3)
C13 H13A 0.9300
C14 C15 1.380(3)
C14 H14A 0.9300
C16 C17 1.516(3)
C16 C24 1.541(3)
C17 C18 1.507(3)
C17 H17A 0.9700
C17 H17B 0.9700
C18 C19 1.383(3)
C18 C23 1.391(3)
C19 C20 1.378(3)
C19 H19A 0.9300
C20 C21 1.382(4)
C20 H20A 0.9300
C21 C22 1.378(3)
C21 H21A 0.9300
C22 C23 1.387(3)
C22 H22A 0.9300
C23 C24 1.468(3)

loop_
_geom_torsion_atom_site_label_1
_geom_torsion_atom_site_label_2
_geom_torsion_atom_site_label_3
_geom_torsion_atom_site_label_4
_geom_torsion
C8 N1 C1 C2 -179.6(2)
C8 N1 C1 C6 0.2(3)
N1 C1 C2 C3 -179.0(2)
C6 C1 C2 C3 1.1(3)
C1 C2 C3 C4 0.7(4)
C2 C3 C4 C5 -1.8(4)
C3 C4 C5 C6 1.1(4)
C2 C1 C6 C5 -1.9(3)
N1 C1 C6 C5 178.3(2)
C2 C1 C6 C7 177.4(2)
N1 C1 C6 C7 -2.4(3)
C4 C5 C6 C1 0.8(4)
C4 C5 C6 C7 -178.5(2)
C8 N2 C7 O1 176.28(19)
C15 N2 C7 O1 -3.4(3)
C8 N2 C7 C6 -3.0(3)
C15 N2 C7 C6 177.33(19)
C1 C6 C7 O1 -175.6(2)
C5 C6 C7 O1 3.7(3)
C1 C6 C7 N2 3.7(3)
C5 C6 C7 N2 -177.0(2)
C1 N1 C8 N2 0.5(3)
C1 N1 C8 C9 -179.33(18)
C7 N2 C8 N1 1.0(3)
C15 N2 C8 N1 -179.3(2)
C7 N2 C8 C9 -179.08(18)
C15 N2 C8 C9 0.6(2)
N1 C8 C9 O2 -59.2(3)
N2 C8 C9 O2 120.92(18)
N1 C8 C9 C10 179.1(2)
N2 C8 C9 C10 -0.7(2)
N1 C8 C9 C16 57.4(3)
N2 C8 C9 C16 -122.51(18)
O2 C9 C10 C11 56.1(3)
C8 C9 C10 C11 176.8(2)
C16 C9 C10 C11 -64.8(3)
O2 C9 C10 C15 -120.1(2)
C8 C9 C10 C15 0.6(2)
C16 C9 C10 C15 119.0(2)
C15 C10 C11 C12 -2.0(3)
C9 C10 C11 C12 -177.9(2)
C10 C11 C12 C13 0.3(4)
C11 C12 C13 C14 1.1(4)
C12 C13 C14 C15 -0.8(4)
C13 C14 C15 C10 -0.9(3)
C13 C14 C15 N2 178.3(2)
C11 C10 C15 C14 2.4(3)
C9 C10 C15 C14 179.0(2)
C11 C10 C15 N2 -176.99(19)
C9 C10 C15 N2 -0.3(2)
C7 N2 C15 C14 0.2(3)
C8 N2 C15 C14 -179.5(2)
C7 N2 C15 C10 179.47(19)
C8 N2 C15 C10 -0.2(2)
O2 C9 C16 F1 -83.6(2)
C10 C9 C16 F1 41.7(2)
C8 C9 C16 F1 155.60(17)
O2 C9 C16 C17 36.3(2)
C10 C9 C16 C17 161.54(19)
C8 C9 C16 C17 -84.5(2)
O2 C9 C16 C24 160.40(17)
C10 C9 C16 C24 -74.3(2)
C8 C9 C16 C24 39.6(3)
F1 C16 C17 C18 -86.7(2)
C9 C16 C17 C18 153.17(18)
C24 C16 C17 C18 23.4(2)
C16 C17 C18 C19 164.3(2)
C16 C17 C18 C23 -17.8(3)
C23 C18 C19 C20 -0.5(3)
C17 C18 C19 C20 177.2(2)
C18 C19 C20 C21 0.3(4)
C19 C20 C21 C22 -0.7(4)
C20 C21 C22 C23 1.2(4)
C21 C22 C23 C18 -1.4(3)
C21 C22 C23 C24 177.1(2)
C19 C18 C23 C22 1.1(3)
C17 C18 C23 C22 -177.0(2)
C19 C18 C23 C24 -177.7(2)
C17 C18 C23 C24 4.2(3)
C22 C23 C24 O3 11.3(4)
C18 C23 C24 O3 -170.0(2)
C22 C23 C24 C16 -167.5(2)
C18 C23 C24 C16 11.1(2)
F1 C16 C24 O3 -88.5(2)
C17 C16 C24 O3 159.3(2)
C9 C16 C24 O3 29.4(3)
F1 C16 C24 C23 90.47(18)
C17 C16 C24 C23 -21.8(2)
C9 C16 C24 C23 -151.68(18)
